data_4342007
loop_
_publ_author_name
'Mondrag\'on, Alexander'
'Flores-Alamo, Marcos'
'Mart\'inez-Alanis, Paulina R'
'Aull\'on, Gabriel'
'Ugalde-Sald\'ivar, V\'ictor M'
'Castillo, Ivan'

_publ_section_title
;
 Electrocatalytic Proton Reduction by Dimeric Nickel Complex of a
 Sterically Demanding Pincer-type NS2 Aminobis(thiophenolate) Ligand.
;
_journal_issue 2
_journal_name_full 'Inorganic chemistry'
_journal_page_first 619
_journal_page_last 627
_journal_paper_doi 10.1021/ic502547y
_journal_volume 54
_journal_year 2015
_chemical_formula_moiety 'C14 H26 Ni1 O12 S2'
_chemical_formula_sum 'C14 H26 Ni O12 S2'
_chemical_formula_weight 509.18
_chemical_name_systematic
;
 ?
;
_space_group_IT_number 14
_symmetry_cell_setting monoclinic
_symmetry_Int_Tables_number 14
_symmetry_space_group_name_Hall '-P 2yn'
_symmetry_space_group_name_H-M 'P 1 21/n 1'
_atom_sites_solution_hydrogens mixed
_audit_conform_dict_location ftp://ftp.iucr.org/pub/cif_core.dic
_audit_conform_dict_name cif_core.dic
_audit_conform_dict_version 2.4.3
_audit_creation_date 2014-09-10T10:06:33-00:00
_audit_creation_method 'WinGX routine CIF_UPDATE'
_cell_angle_alpha 90
_cell_angle_beta 91.258(9)
_cell_angle_gamma 90
_cell_formula_units_Z 2
_cell_length_a 6.8830(6)
_cell_length_b 6.2815(5)
_cell_length_c 24.850(2)
_cell_measurement_reflns_used 1175
_cell_measurement_temperature 130(2)
_cell_measurement_theta_max 25.9981
_cell_measurement_theta_min 3.6274
_cell_volume 1074.14(15)
_computing_cell_refinement
;
        CrysAlisPro, Agilent Technologies,
        Version 1.171.35.19 (release 27-10-2011 CrysAlis171 .NET)
        (compiled Oct 27 2011,15:02:11)
;
_computing_data_collection
;
        CrysAlisPro, Agilent Technologies,
        Version 1.171.35.19 (release 27-10-2011 CrysAlis171 .NET)
        (compiled Oct 27 2011,15:02:11)
;
_computing_data_reduction
;
        CrysAlisPro, Agilent Technologies,
        Version 1.171.35.19 (release 27-10-2011 CrysAlis171 .NET)
        (compiled Oct 27 2011,15:02:11)
;
_computing_structure_refinement 'SHELXL-2014 (Sheldrick, 2014)'
_diffrn_ambient_temperature 130(2)
_diffrn_detector_area_resol_mean 10.4685
_diffrn_measured_fraction_theta_full 0.997
_diffrn_measured_fraction_theta_max 0.998
_diffrn_measurement_device_type 'Xcalibur, Atlas, Gemini'
_diffrn_measurement_method '\w scans'
_diffrn_orient_matrix_UB_11 0.0129388
_diffrn_orient_matrix_UB_12 -0.0956973
_diffrn_orient_matrix_UB_13 0.0148237
_diffrn_orient_matrix_UB_21 0.0015207
_diffrn_orient_matrix_UB_22 0.0589603
_diffrn_orient_matrix_UB_23 0.0243411
_diffrn_orient_matrix_UB_31 -0.1022272
_diffrn_orient_matrix_UB_32 -0.011279
_diffrn_orient_matrix_UB_33 0.0015907
_diffrn_radiation_monochromator graphite
_diffrn_radiation_type MoK\a
_diffrn_radiation_wavelength 0.71073
_diffrn_reflns_av_R_equivalents 0.0408
_diffrn_reflns_av_unetI/netI 0.1212
_diffrn_reflns_Laue_measured_fraction_full 0.997
_diffrn_reflns_Laue_measured_fraction_max 0.998
_diffrn_reflns_limit_h_max 8
_diffrn_reflns_limit_h_min -8
_diffrn_reflns_limit_k_max 7
_diffrn_reflns_limit_k_min -6
_diffrn_reflns_limit_l_max 23
_diffrn_reflns_limit_l_min -30
_diffrn_reflns_number 4223
_diffrn_reflns_point_group_measured_fraction_full 0.997
_diffrn_reflns_point_group_measured_fraction_max 0.998
_diffrn_reflns_theta_full 25.242
_diffrn_reflns_theta_max 26.054
_diffrn_reflns_theta_min 3.635
_exptl_absorpt_coefficient_mu 1.155
_exptl_absorpt_correction_T_max 0.95
_exptl_absorpt_correction_T_min 0.799
_exptl_absorpt_correction_type analytical
_exptl_absorpt_process_details
;
        CrysAlisPro, Agilent Technologies,
        Version 1.171.35.19 (release 27-10-2011 CrysAlis171 .NET)
        (compiled Oct 27 2011,15:02:11)
Analytical numeric absorption correction using a multifaceted crystal
                        model based on expressions derived by R.C. Clark & J.S.
        (Clark, R. C. & Reid, J. S. (1995). Acta Cryst. A51, 887-897)
;
_exptl_crystal_colour pale-green
_exptl_crystal_density_diffrn 1.574
_exptl_crystal_description needle
_exptl_crystal_F_000 532
_exptl_crystal_size_max 0.3639
_exptl_crystal_size_mid 0.0622
_exptl_crystal_size_min 0.0431
_refine_diff_density_max 0.449
_refine_diff_density_min -0.528
_refine_diff_density_rms 0.096
_refine_ls_extinction_method none
_refine_ls_goodness_of_fit_ref 1.057
_refine_ls_hydrogen_treatment constr
_refine_ls_matrix_type full
_refine_ls_number_parameters 137
_refine_ls_number_reflns 2126
_refine_ls_number_restraints 0
_refine_ls_restrained_S_all 1.057
_refine_ls_R_factor_all 0.0761
_refine_ls_R_factor_gt 0.0493
_refine_ls_shift/su_max 0.006
_refine_ls_shift/su_mean 0
_refine_ls_structure_factor_coef Fsqd
_refine_ls_weighting_details 'w=1/[\s^2^(Fo^2^)+(0.0303P)^2^+1.2045P] where P=(Fo^2^+2Fc^2^)/3'
_refine_ls_weighting_scheme calc
_refine_ls_wR_factor_gt 0.0912
_refine_ls_wR_factor_ref 0.1025
_reflns_number_gt 1603
_reflns_number_total 2126
_reflns_threshold_expression 'I > 2\s(I)'
_cod_data_source_file ic502547y_si_003.cif
_cod_data_source_block Ni(p-tol-SO3)2-amd-170b
_cod_depositor_comments 'Adding full bibliography for 4342003--4342007.cif.'
_cod_original_cell_volume 1074.17(16)
_cod_original_sg_symbol_H-M 'P 21/n'
_cod_database_code 4342007

loop_
_symmetry_equiv_pos_as_xyz
'x, y, z'
'-x+1/2, y+1/2, -z+1/2'
'-x, -y, -z'
'x-1/2, -y-1/2, z-1/2'

loop_
_atom_site_label
_atom_site_type_symbol
_atom_site_fract_x
_atom_site_fract_y
_atom_site_fract_z
_atom_site_U_iso_or_equiv
_atom_site_adp_type
_atom_site_occupancy
_atom_site_calc_flag
Ni1 Ni 0 0.5 1 0.0159(2) Uani 1 d
S1 S 0.50874(13) 0.09854(15) 0.90499(4) 0.0161(2) Uani 1 d
O5 O 0.3375(3) 0.0050(4) 0.92930(10) 0.0207(6) Uani 1 d
O6 O 0.6892(3) 0.0100(4) 0.92738(10) 0.0211(6) Uani 1 d
O1 O 0.0151(4) 0.2058(4) 0.96782(11) 0.0218(6) Uani 1 d
H1A H 0.1086 0.2019 0.9461 0.033 Uiso 1 d
H1B H -0.0907 0.1776 0.9509 0.033 Uiso 1 d
O3 O 0.2444(4) 0.5951(4) 0.96055(12) 0.0306(7) Uani 1 d
H3A H 0.329 0.5122 0.9476 0.046 Uiso 1 d
H3B H 0.277 0.7236 0.955 0.046 Uiso 1 d
C5 C 0.4332(6) -0.2373(7) 0.76839(16) 0.0247(9) Uani 1 d
H5 H 0.392 -0.3768 0.7588 0.03 Uiso 1 calc
C6 C 0.4694(6) -0.1614(8) 0.66972(16) 0.0331(11) Uani 1 d
H6A H 0.506 -0.3113 0.6659 0.05 Uiso 1 calc
H6B H 0.5559 -0.0726 0.6484 0.05 Uiso 1 calc
H6C H 0.3349 -0.1416 0.6569 0.05 Uiso 1 calc
C7 C 0.4994(5) 0.0254(6) 0.83626(14) 0.0174(8) Uani 1 d
C8 C 0.4383(5) -0.1786(6) 0.82238(15) 0.0209(9) Uani 1 d
H8 H 0.4005 -0.2764 0.8494 0.025 Uiso 1 calc
C9 C 0.5506(6) 0.1039(7) 0.74348(16) 0.0252(10) Uani 1 d
H9 H 0.5908 0.201 0.7166 0.03 Uiso 1 calc
C10 C 0.4867(5) -0.0976(7) 0.72830(16) 0.0231(9) Uani 1 d
C11 C 0.5568(5) 0.1665(6) 0.79688(16) 0.0219(9) Uani 1 d
H11 H 0.6002 0.3052 0.8065 0.026 Uiso 1 calc
O2 O -0.1797(4) 0.5967(4) 0.93761(11) 0.0245(7) Uani 1 d
H2A H -0.1979 0.7249 0.9277 0.037 Uiso 1 d
H2B H -0.2471 0.5141 0.9175 0.037 Uiso 1 d
O4 O 0.5072(4) 0.3311(4) 0.90674(11) 0.0202(6) Uani 1 d

loop_
_atom_site_aniso_label
_atom_site_aniso_U_11
_atom_site_aniso_U_22
_atom_site_aniso_U_33
_atom_site_aniso_U_23
_atom_site_aniso_U_13
_atom_site_aniso_U_12
Ni1 0.0153(3) 0.0115(3) 0.0208(4) 0.0005(3) 0.0017(3) 0.0006(3)
S1 0.0159(5) 0.0130(5) 0.0194(5) -0.0007(4) 0.0009(4) 0.0010(4)
O5 0.0192(13) 0.0163(13) 0.0270(14) 0.0004(13) 0.0079(11) -0.0021(12)
O6 0.0170(13) 0.0194(14) 0.0267(14) -0.0021(13) -0.0040(11) 0.0048(12)
O1 0.0163(13) 0.0187(14) 0.0305(15) -0.0057(13) 0.0034(12) 0.0003(11)
O3 0.0270(15) 0.0147(14) 0.0512(19) 0.0008(15) 0.0232(14) -0.0010(13)
C5 0.023(2) 0.023(2) 0.027(2) -0.0071(19) 0.0005(18) -0.0023(17)
C6 0.025(2) 0.053(3) 0.021(2) 0.001(2) 0.0028(18) -0.003(2)
C7 0.0157(17) 0.019(2) 0.0169(18) 0.0001(17) -0.0012(15) 0.0010(16)
C8 0.023(2) 0.020(2) 0.019(2) 0.0031(18) 0.0014(17) -0.0036(18)
C9 0.024(2) 0.034(3) 0.017(2) 0.0076(19) 0.0005(17) -0.0038(19)
C10 0.0157(19) 0.035(2) 0.019(2) -0.0017(19) 0.0000(16) 0.0026(18)
C11 0.022(2) 0.018(2) 0.025(2) 0.0006(18) -0.0018(17) -0.0044(17)
O2 0.0295(15) 0.0128(13) 0.0307(16) 0.0010(13) -0.0101(13) -0.0002(13)
O4 0.0220(14) 0.0129(13) 0.0259(14) 0.0000(12) 0.0026(12) 0.0023(11)

loop_
_atom_type_symbol
_atom_type_description
_atom_type_scat_dispersion_real
_atom_type_scat_dispersion_imag
_atom_type_scat_source
C C 0.0033 0.0016 'International Tables Vol C Tables 4.2.6.8 and 6.1.1.4'
H H 0 0 'International Tables Vol C Tables 4.2.6.8 and 6.1.1.4'
O O 0.0106 0.006 'International Tables Vol C Tables 4.2.6.8 and 6.1.1.4'
S S 0.1246 0.1234 'International Tables Vol C Tables 4.2.6.8 and 6.1.1.4'
Ni Ni 0.3393 1.1124 'International Tables Vol C Tables 4.2.6.8 and 6.1.1.4'

loop_
_exptl_crystal_face_index_h
_exptl_crystal_face_index_k
_exptl_crystal_face_index_l
_exptl_crystal_face_perp_dist
0 -3 -33 0.0215
0 3 33 0.0215
-10 -1 2 0.1771
10 1 -2 0.1771
0 8 -11 0.0311
0 -8 11 0.0311

loop_
_geom_angle_atom_site_label_1
_geom_angle_atom_site_label_2
_geom_angle_atom_site_label_3
_geom_angle
_geom_angle_site_symmetry_1
_geom_angle_site_symmetry_3
O1 Ni1 O1 180 3_567 .
O1 Ni1 O2 90.42(10) 3_567 3_567
O1 Ni1 O2 89.59(10) . 3_567
O1 Ni1 O2 89.59(10) 3_567 .
O1 Ni1 O2 90.41(10) . .
O2 Ni1 O2 180 3_567 .
O1 Ni1 O3 91.55(11) 3_567 3_567
O1 Ni1 O3 88.45(11) . 3_567
O2 Ni1 O3 92.26(11) 3_567 3_567
O2 Ni1 O3 87.74(11) . 3_567
O1 Ni1 O3 88.45(11) 3_567 .
O1 Ni1 O3 91.55(11) . .
O2 Ni1 O3 87.74(11) 3_567 .
O2 Ni1 O3 92.26(11) . .
O3 Ni1 O3 180.0(2) 3_567 .
O5 S1 O6 112.15(15) . .
O5 S1 O4 112.55(16) . .
O6 S1 O4 112.10(15) . .
O5 S1 C7 106.42(16) . .
O6 S1 C7 106.36(16) . .
O4 S1 C7 106.74(17) . .
Ni1 O1 H1A 108.9 . .
Ni1 O1 H1B 109.6 . .
H1A O1 H1B 109.4 . .
Ni1 O3 H3A 125.3 . .
Ni1 O3 H3B 125.1 . .
H3A O3 H3B 109.5 . .
C10 C5 C8 121.7(4) . .
C10 C5 H5 119.2 . .
C8 C5 H5 119.2 . .
C10 C6 H6A 109.5 . .
C10 C6 H6B 109.5 . .
H6A C6 H6B 109.5 . .
C10 C6 H6C 109.5 . .
H6A C6 H6C 109.5 . .
H6B C6 H6C 109.5 . .
C11 C7 C8 120.3(3) . .
C11 C7 S1 120.8(3) . .
C8 C7 S1 118.9(3) . .
C7 C8 C5 119.0(4) . .
C7 C8 H8 120.5 . .
C5 C8 H8 120.5 . .
C11 C9 C10 121.5(4) . .
C11 C9 H9 119.3 . .
C10 C9 H9 119.3 . .
C5 C10 C9 118.0(4) . .
C5 C10 C6 120.6(4) . .
C9 C10 C6 121.4(4) . .
C7 C11 C9 119.5(4) . .
C7 C11 H11 120.2 . .
C9 C11 H11 120.2 . .
Ni1 O2 H2A 125.5 . .
Ni1 O2 H2B 125.1 . .
H2A O2 H2B 109.4 . .

loop_
_geom_bond_atom_site_label_1
_geom_bond_atom_site_label_2
_geom_bond_distance
_geom_bond_site_symmetry_2
Ni1 O1 2.017(2) 3_567
Ni1 O1 2.017(2) .
Ni1 O2 2.054(2) 3_567
Ni1 O2 2.054(2) .
Ni1 O3 2.054(3) 3_567
Ni1 O3 2.054(3) .
S1 O5 1.460(3) .
S1 O6 1.460(2) .
S1 O4 1.462(3) .
S1 C7 1.769(4) .
O1 H1A 0.8489 .
O1 H1B 0.8517 .
O3 H3A 0.8497 .
O3 H3B 0.8504 .
C5 C10 1.383(6) .
C5 C8 1.391(5) .
C5 H5 0.95 .
C6 C10 1.512(5) .
C6 H6A 0.98 .
C6 H6B 0.98 .
C6 H6C 0.98 .
C7 C11 1.384(5) .
C7 C8 1.390(5) .
C8 H8 0.95 .
C9 C11 1.384(5) .
C9 C10 1.390(6) .
C9 H9 0.95 .
C11 H11 0.95 .
O2 H2A 0.8506 .
O2 H2B 0.8514 .

loop_
_geom_torsion_atom_site_label_1
_geom_torsion_atom_site_label_2
_geom_torsion_atom_site_label_3
_geom_torsion_atom_site_label_4
_geom_torsion
O5 S1 C7 C11 142.2(3)
O6 S1 C7 C11 -98.0(3)
O4 S1 C7 C11 21.8(3)
O5 S1 C7 C8 -39.5(3)
O6 S1 C7 C8 80.2(3)
O4 S1 C7 C8 -159.9(3)
C11 C7 C8 C5 -0.9(5)
S1 C7 C8 C5 -179.2(3)
C10 C5 C8 C7 -0.2(6)
C8 C5 C10 C9 1.4(6)
C8 C5 C10 C6 -176.6(4)
C11 C9 C10 C5 -1.5(6)
C11 C9 C10 C6 176.5(4)
C8 C7 C11 C9 0.8(6)
S1 C7 C11 C9 179.1(3)
C10 C9 C11 C7 0.4(6)
